data_4343707
loop_
_publ_author_name
'Chi Lisheng'
'Corbett, J.D.'

_publ_section_title
;
 K6 Tl2 Sb3, a Zintl phase with a novel heteroatomic (1-infty)(Tl4
 Sb6)(12-) chain
;
_journal_name_full 'Inorganic Chemistry'
_journal_page_first 2705
_journal_page_last 2708
_journal_volume 40
_journal_year 2001
_chemical_formula_sum 'K6 Sb3 Tl2'
_chemical_name_systematic 'K6 (Tl2 Sb3)'
_space_group_IT_number 15
_symmetry_space_group_name_Hall '-C 2yc'
_symmetry_space_group_name_H-M 'C 1 2/c 1'
_cell_angle_alpha 90
_cell_angle_beta 104.26
_cell_angle_gamma 90
_cell_formula_units_Z 8
_cell_length_a 9.951
_cell_length_b 17.137
_cell_length_c 19.64
_cell_volume 3246.019
_citation_journal_id_ASTM INOCAJ
_cod_data_source_file ChiLisheng_INOCAJ_2001_1075.cif
_cod_data_source_block K6Sb3Tl2
_cod_original_cell_volume 3246.018
_cod_database_code 4343707

loop_
_symmetry_equiv_pos_as_xyz
x,y,z
-x,y,-z+1/2
-x,-y,-z
x,-y,z-1/2
x+1/2,y+1/2,z
-x+1/2,y+1/2,-z+1/2
-x+1/2,-y+1/2,-z
x+1/2,-y+1/2,z-1/2

loop_
_atom_site_label
_atom_site_type_symbol
_atom_site_fract_x
_atom_site_fract_y
_atom_site_fract_z
_atom_site_occupancy
_atom_site_U_iso_or_equiv
K2 K+1 0 0.7995 0.25 1 0.0
K4 K+1 0.3281 -0.0844 0.6768 1 0.0
K3 K+1 0.0314 0.0934 0.4461 1 0.0
Sb3 Sb-2 0.6668 -0.0603 0.6388 1 0.0
Tl2 Tl+1 0.7897 0.085 0.5707 1 0.0
Tl1 Tl+1 0.6453 0.0856 0.7278 1 0.0
K1 K+1 0 0.0238 0.25 1 0.0
K6 K+1 0.9439 0.2729 0.5533 1 0.0
K5 K+1 0.3327 0.2558 0.6777 1 0.0
K7 K+1 0.4095 0.0746 0.5541 1 0.0
Sb1 Sb-2 0.6582 0.228 0.6358 1 0.0
Sb2 Sb-2 0.8775 0.089 0.8684 1 0.0
